data_1555274
loop_
_publ_author_name
'Cui, Peng'
'McMahon, David P.'
'Spackman, Peter R.'
'Alston, Ben M.'
'Little, Marc A.'
'Day, Graeme M.'
'Cooper, Andrew I.'

_publ_section_title
;
 Mining predicted crystal structure landscapes with high throughput
 crystallisation: old molecules, new insights
;
_journal_issue 43
_journal_name_full 'Chemical Science'
_journal_page_first 9988
_journal_paper_doi 10.1039/C9SC02832C
_journal_volume 10
_journal_year 2019
_chemical_formula_moiety 'C9 H6 O6, 2(H2 O)'
_chemical_formula_sum 'C9 H10 O8'
_chemical_formula_weight 246.17
_space_group_crystal_system trigonal
_space_group_IT_number 152
_space_group_name_Hall 'P 31 2"'
_space_group_name_H-M_alt 'P 31 2 1'
_atom_sites_solution_hydrogens geom
_atom_sites_solution_primary dual
_audit_creation_date 2018-05-21
_audit_creation_method
;
Olex2 1.2
(compiled 2018.05.18 svn.r3508 for OlexSys, GUI svn.r5497)
;
_audit_update_record
;
2019-05-10 deposited with the CCDC.	2019-08-20 downloaded from the CCDC.
;
_cell_angle_alpha 90
_cell_angle_beta 90
_cell_angle_gamma 120
_cell_formula_units_Z 6
_cell_length_a 16.5141(6)
_cell_length_b 16.5141(6)
_cell_length_c 9.7096(4)
_cell_measurement_reflns_used 9919
_cell_measurement_temperature 100
_cell_measurement_theta_max 29.105
_cell_measurement_theta_min 2.535
_cell_volume 2293.20(15)
_computing_cell_refinement 'SAINT v7.68A (Bruker, 2009)'
_computing_data_collection
;
CrystalClear-SM Expert 2.0 r7 (Rigaku, 2011)
;
_computing_data_reduction 'SAINT v7.68A (Bruker, 2009)'
_computing_molecular_graphics 'Olex2 (Dolomanov et al., 2009)'
_computing_publication_material 'Olex2 (Dolomanov et al., 2009)'
_computing_structure_refinement 'XL (Sheldrick, 2008)'
_computing_structure_solution 'XT (Sheldrick, 2015)'
_diffrn_ambient_temperature 100
_diffrn_detector CCD
_diffrn_detector_area_resol_mean 28.5714
_diffrn_detector_type 'Rigaku Saturn724+'
_diffrn_measured_fraction_theta_full 0.986
_diffrn_measured_fraction_theta_max 0.987
_diffrn_measurement_device 'AFC12 (Right): Kappa 3 circle'
_diffrn_measurement_device_type Rigaku_AFC12K_724P_007HF_Mo
_diffrn_measurement_method 'profile data from \w-scans'
_diffrn_measurement_specimen_support 'Mitegen 50um'
_diffrn_radiation_collimation 0.3
_diffrn_radiation_monochromator Confocal
_diffrn_radiation_probe x-ray
_diffrn_radiation_type MoK\a
_diffrn_radiation_wavelength 0.71073
_diffrn_reflns_av_R_equivalents 0.0516
_diffrn_reflns_av_unetI/netI 0.0348
_diffrn_reflns_Laue_measured_fraction_full 0.986
_diffrn_reflns_Laue_measured_fraction_max 0.987
_diffrn_reflns_limit_h_max 20
_diffrn_reflns_limit_h_min -20
_diffrn_reflns_limit_k_max 20
_diffrn_reflns_limit_k_min -20
_diffrn_reflns_limit_l_max 12
_diffrn_reflns_limit_l_min -8
_diffrn_reflns_number 24980
_diffrn_reflns_point_group_measured_fraction_full 0.988
_diffrn_reflns_point_group_measured_fraction_max 0.990
_diffrn_reflns_theta_full 25.242
_diffrn_reflns_theta_max 26.370
_diffrn_reflns_theta_min 2.535
_diffrn_source 'Rotating Anode'
_diffrn_source_current 24.0
_diffrn_source_power 1.2
_diffrn_source_target Mo
_diffrn_source_type 'Rotating Anode'
_diffrn_source_voltage 50.0
_diffrn_standards_number 0
_exptl_absorpt_coefficient_mu 0.097
_exptl_absorpt_correction_T_max 0.7458
_exptl_absorpt_correction_T_min 0.4428
_exptl_absorpt_correction_type multi-scan
_exptl_absorpt_process_details
'SADABS-2008/1 (Bruker,2008) was used for absorption correction. wR2(int) was 0.0968 before and 0.0703 after correction. The Ratio of minimum to maximum transmission is 0.5937. The \l/2 correction factor is 0.0015.'
_exptl_crystal_colour colourless
_exptl_crystal_colour_primary colourless
_exptl_crystal_density_diffrn 1.070
_exptl_crystal_description block
_exptl_crystal_F_000 768
_exptl_crystal_size_max 0.134
_exptl_crystal_size_mid 0.063
_exptl_crystal_size_min 0.039
_refine_diff_density_max 0.405
_refine_diff_density_min -0.272
_refine_diff_density_rms 0.074
_refine_ls_abs_structure_details
;
 Flack x determined using 1021 quotients [(I+)-(I-)]/[(I+)+(I-)]
 (Parsons, Flack and Wagner, Acta Cryst. B69 (2013) 249-259).
;
_refine_ls_abs_structure_Flack -2.0(10)
_refine_ls_extinction_method none
_refine_ls_goodness_of_fit_ref 1.062
_refine_ls_hydrogen_treatment constr
_refine_ls_matrix_type full
_refine_ls_number_parameters 174
_refine_ls_number_reflns 3095
_refine_ls_number_restraints 6
_refine_ls_restrained_S_all 1.061
_refine_ls_R_factor_all 0.0740
_refine_ls_R_factor_gt 0.0638
_refine_ls_shift/su_max 0.000
_refine_ls_shift/su_mean 0.000
_refine_ls_structure_factor_coef Fsqd
_refine_ls_weighting_details 'w=1/[\s^2^(Fo^2^)+(0.1641P)^2^+0.3647P] where P=(Fo^2^+2Fc^2^)/3'
_refine_ls_weighting_scheme calc
_refine_ls_wR_factor_gt 0.2062
_refine_ls_wR_factor_ref 0.2217
_reflns_Friedel_coverage 0.813
_reflns_Friedel_fraction_full 0.992
_reflns_Friedel_fraction_max 0.993
_reflns_number_gt 2533
_reflns_number_total 3095
_reflns_threshold_expression 'I > 2\s(I)'
_cod_data_source_file c9sc02832c2.cif
_cod_data_source_block TMA_2-33_THF-butylbenzene_publ
_cod_original_cell_volume 2293.20(19)
_cod_database_code 1555274
_shelx_shelxl_version_number 2014/7
_shelx_space_group_comment
;
The symmetry employed for this shelxl refinement is uniquely defined
by the following loop, which should always be used as a source of
symmetry information in preference to the above space-group names.
They are only intended as comments.
;
_shelx_estimated_absorpt_t_max 0.996
_shelx_estimated_absorpt_t_min 0.987
_olex2_refinement_description
;
1. Fixed Uiso
 At 1.2 times of:
  All C(H) groups
 At 1.5 times of:
  All O(H) groups
2. Restrained planarity
 H5, C9, O6, O5, H6
 with sigma of 0.001
 H4, O4, C8, O3, H3
 with sigma of 0.1
 O1, C7, O2, H2, H1
 with sigma of 0.001
3. Others
 Fixed Sof: H5(0.5) H1(0.5) H4(0.5) H3(0.5) H2(0.5) H6(0.5) O1W(0.125)
 O7W(0.25) O2W(0.25) O6W(0.25) O5W(0.125) O3W(0.25) O4W(0.25) O8W(0.25)
 O9W(0.25)
4.a Aromatic/amide H refined with riding coordinates:
 C4(H4A), C2(H2A), C6(H6A)
4.b Idealised tetrahedral OH refined as rotating group:
 O5(H5), O1(H1), O4(H4), O3(H3), O2(H2), O6(H6)
;
_olex2_submission_special_instructions 'No special instructions were received'

loop_
_space_group_symop_operation_xyz
'x, y, z'
'-y, x-y, z+1/3'
'-x+y, -x, z+2/3'
'x-y, -y, -z+2/3'
'-x, -x+y, -z+1/3'
'y, x, -z'

loop_
_atom_site_label
_atom_site_type_symbol
_atom_site_fract_x
_atom_site_fract_y
_atom_site_fract_z
_atom_site_U_iso_or_equiv
_atom_site_adp_type
_atom_site_occupancy
_atom_site_site_symmetry_order
_atom_site_calc_flag
_atom_site_refinement_flags_posn
_atom_site_refinement_flags_adp
_atom_site_refinement_flags_occupancy
_atom_site_disorder_assembly
_atom_site_disorder_group
O5 O 0.85082(19) 0.4629(2) 0.4973(2) 0.0299(8) Uani 1 1 d . . . . .
H5 H 0.9088 0.4842 0.4945 0.045 Uiso 0.5 1 calc GR . . A 1
O1 O 0.5555(2) 0.0327(2) 0.5151(3) 0.0352(8) Uani 1 1 d . . . . .
H1 H 0.5200 -0.0255 0.5140 0.053 Uiso 0.5 1 calc GR . . B 2
O4 O 0.5553(2) 0.4641(2) 0.5092(3) 0.0301(8) Uani 1 1 d . . . . .
H4 H 0.5193 0.4862 0.5142 0.045 Uiso 0.5 1 calc GR . . C 1
O3 O 0.4193(2) 0.3287(2) 0.5068(3) 0.0382(8) Uani 1 1 d . . . . .
H3 H 0.3976 0.3651 0.5081 0.057 Uiso 0.5 1 calc GR . . D 2
O2 O 0.4195(2) 0.0320(2) 0.5054(3) 0.0396(9) Uani 1 1 d . . . . .
H2 H 0.3980 -0.0261 0.5053 0.059 Uiso 0.5 1 calc GR . . E 2
O6 O 0.8492(2) 0.3263(2) 0.5041(3) 0.0347(8) Uani 1 1 d . . . . .
H6 H 0.9074 0.3617 0.5006 0.052 Uiso 0.5 1 calc GR . . F 2
C3 C 0.5599(3) 0.3235(3) 0.5124(3) 0.0242(7) Uani 1 1 d . . . . .
C7 C 0.5065(3) 0.0729(2) 0.5106(3) 0.0244(6) Uani 1 1 d . . . . .
C4 C 0.6569(3) 0.37205(19) 0.5099(3) 0.0214(7) Uani 1 1 d . . . . .
H4A H 0.6905 0.4385 0.5102 0.026 Uiso 1 1 calc R . . . .
C5 C 0.70469(19) 0.3225(3) 0.5071(3) 0.0218(6) Uani 1 1 d . . . . .
C2 C 0.5101(2) 0.2260(3) 0.5127(3) 0.0245(7) Uani 1 1 d . . . . .
H2A H 0.4436 0.1931 0.5137 0.029 Uiso 1 1 calc R . . . .
C9 C 0.8093(2) 0.3750(3) 0.5029(3) 0.0233(6) Uani 1 1 d . . . . .
C8 C 0.5076(3) 0.3757(3) 0.5097(3) 0.0243(7) Uani 1 1 d . . . . .
C6 C 0.6569(3) 0.2253(3) 0.5082(3) 0.0244(8) Uani 1 1 d . . . . .
H6A H 0.6900 0.1920 0.5066 0.029 Uiso 1 1 calc R . . . .
C1 C 0.5590(3) 0.17750(19) 0.5115(3) 0.0229(6) Uani 1 1 d . . . . .
O1W O 0.218(2) 0.0000 0.3333 0.117(10) Uiso 0.25 2 d S T P G 1
O7W O 0.7470(16) 0.0411(15) 0.268(2) 0.098(6) Uiso 0.25 1 d . . . H 7
O2W O 0.232(2) 0.058(2) 0.347(2) 0.117(7) Uiso 0.25 1 d . . . I 2
O6W O 0.076(3) 0.023(3) 0.414(5) 0.218(18) Uiso 0.25 1 d . . . J 6
O5W O 0.278(3) 0.0000 0.8333 0.128(12) Uiso 0.25 2 d S T P K 5
O3W O 0.335(2) 0.133(2) 0.882(3) 0.126(8) Uiso 0.25 1 d . . . L 3
O4W O 0.320(2) 0.127(2) 0.800(4) 0.145(10) Uiso 0.25 1 d . . . M 4
O8W O 0.771(2) 0.036(2) 0.140(3) 0.147(10) Uiso 0.25 1 d . . . N 8
O9W O 0.791(2) 0.105(2) 0.343(3) 0.141(9) Uiso 0.25 1 d . . . O 1

loop_
_atom_site_aniso_label
_atom_site_aniso_U_11
_atom_site_aniso_U_22
_atom_site_aniso_U_33
_atom_site_aniso_U_23
_atom_site_aniso_U_13
_atom_site_aniso_U_12
O5 0.0249(16) 0.0282(18) 0.0332(13) -0.0002(11) -0.0007(10) 0.0107(13)
O1 0.0329(18) 0.0267(17) 0.0462(16) 0.0025(12) 0.0031(13) 0.0149(13)
O4 0.0353(18) 0.0242(17) 0.0358(14) -0.0001(10) -0.0015(12) 0.0185(15)
O3 0.0256(17) 0.0301(17) 0.0592(19) 0.0010(14) -0.0021(13) 0.0141(15)
O2 0.0275(18) 0.0219(16) 0.0591(18) -0.0013(13) -0.0060(13) 0.0045(13)
O6 0.0241(16) 0.0355(17) 0.0484(17) 0.0049(13) 0.0037(12) 0.0177(14)
C3 0.0241(19) 0.029(2) 0.0193(12) -0.0006(14) -0.0014(13) 0.0130(13)
C7 0.027(2) 0.0229(14) 0.0243(13) -0.0010(10) -0.0009(14) 0.0131(18)
C4 0.020(2) 0.0204(14) 0.0182(11) -0.0002(9) 0.0014(13) 0.0054(17)
C5 0.0217(15) 0.0240(19) 0.0175(11) 0.0003(12) -0.0002(9) 0.0098(17)
C2 0.0232(14) 0.030(2) 0.0223(13) 0.0019(16) -0.0013(10) 0.0143(19)
C9 0.0233(14) 0.027(2) 0.0196(12) 0.0011(15) 0.0003(10) 0.0131(18)
C8 0.024(2) 0.025(2) 0.0225(14) 0.0002(14) -0.0012(14) 0.0114(12)
C6 0.031(2) 0.026(2) 0.0190(13) -0.0030(14) -0.0024(15) 0.0161(13)
C1 0.026(2) 0.0204(13) 0.0220(13) -0.0006(10) -0.0003(14) 0.0113(18)

loop_
_atom_type_symbol
_atom_type_description
_atom_type_scat_dispersion_real
_atom_type_scat_dispersion_imag
_atom_type_scat_source
C C 0.0033 0.0016 'International Tables Vol C Tables 4.2.6.8 and 6.1.1.4'
H H 0.0000 0.0000 'International Tables Vol C Tables 4.2.6.8 and 6.1.1.4'
O O 0.0106 0.0060 'International Tables Vol C Tables 4.2.6.8 and 6.1.1.4'

loop_
_geom_angle_atom_site_label_1
_geom_angle_atom_site_label_2
_geom_angle_atom_site_label_3
_geom_angle
C9 O5 H5 109.5
C7 O1 H1 109.5
C8 O4 H4 109.5
C8 O3 H3 109.5
C7 O2 H2 109.5
C9 O6 H6 109.5
C4 C3 C2 120.7(3)
C4 C3 C8 120.0(4)
C2 C3 C8 119.2(4)
O1 C7 C1 116.5(4)
O2 C7 O1 125.3(3)
O2 C7 C1 118.2(4)
C3 C4 H4A 120.3
C3 C4 C5 119.4(3)
C5 C4 H4A 120.3
C4 C5 C9 119.2(3)
C6 C5 C4 121.1(2)
C6 C5 C9 119.6(3)
C3 C2 H2A 120.4
C1 C2 C3 119.1(3)
C1 C2 H2A 120.4
O5 C9 O6 125.1(3)
O5 C9 C5 118.4(4)
O6 C9 C5 116.5(4)
O4 C8 C3 117.4(4)
O3 C8 O4 124.7(3)
O3 C8 C3 117.9(4)
C5 C6 H6A 120.7
C5 C6 C1 118.7(3)
C1 C6 H6A 120.7
C2 C1 C7 119.7(4)
C2 C1 C6 120.9(2)
C6 C1 C7 119.3(4)

loop_
_geom_bond_atom_site_label_1
_geom_bond_atom_site_label_2
_geom_bond_distance
_geom_bond_site_symmetry_2
O5 H5 0.8400 .
O5 C9 1.259(6) .
O1 H1 0.8400 .
O1 C7 1.278(6) .
O4 H4 0.8400 .
O4 C8 1.266(6) .
O3 H3 0.8400 .
O3 C8 1.265(6) .
O2 H2 0.8400 .
O2 C7 1.246(6) .
O6 H6 0.8400 .
O6 C9 1.271(6) .
C3 C4 1.388(6) .
C3 C2 1.395(7) .
C3 C8 1.494(4) .
C7 C1 1.496(4) .
C4 H4A 0.9500 .
C4 C5 1.392(6) .
C5 C9 1.497(4) .
C5 C6 1.390(6) .
C2 H2A 0.9500 .
C2 C1 1.394(6) .
C6 H6A 0.9500 .
C6 C1 1.401(7) .
O7W O7W 1.73(4) 4
O2W O2W 1.67(6) 4
O6W O6W 1.70(9) 4

loop_
_geom_hbond_atom_site_label_D
_geom_hbond_atom_site_label_H
_geom_hbond_atom_site_label_A
_geom_hbond_distance_DH
_geom_hbond_distance_HA
_geom_hbond_distance_DA
_geom_hbond_angle_DHA
_geom_hbond_site_symmetry_A
O5 H5 O1 0.84 1.78 2.605(4) 166.2 6_656
O4 H4 O4 0.84 1.79 2.613(5) 164.3 6_556
O2 H2 O6 0.84 1.79 2.615(5) 166.2 6_546
